data_4300697
_journal_name_full 'Inorganic Chemistry'
_journal_paper_doi 10.1021/ic051875n
_journal_year 2006
_chemical_formula_moiety 'C19 H26 Hg N3 S3, F6 P'
_chemical_formula_sum 'C19 H26 F6 Hg N3 P S3'
_chemical_formula_weight 738.17
_space_group_IT_number 4
_symmetry_cell_setting monoclinic
_symmetry_space_group_name_Hall 'P 2yb'
_symmetry_space_group_name_H-M 'P 1 21 1'
_cell_angle_alpha 90.00
_cell_angle_beta 92.84(3)
_cell_angle_gamma 90.00
_cell_formula_units_Z 12
_cell_length_a 10.431(2)
_cell_length_b 28.455(6)
_cell_length_c 25.414(5)
_cell_measurement_temperature 193(2)
_cell_volume 7534(3)
_diffrn_ambient_temperature 193(2)
_exptl_crystal_density_diffrn 1.952
_cod_original_sg_symbol_H-M 'P 21'
_cod_database_code 4300697

loop_
_symmetry_equiv_pos_as_xyz
'x, y, z'
'-x, y+1/2, -z'

loop_
_atom_site_label
_atom_site_type_symbol
_atom_site_fract_x
_atom_site_fract_y
_atom_site_fract_z
_atom_site_U_iso_or_equiv
_atom_site_adp_type
_atom_site_occupancy
_atom_site_symmetry_multiplicity
_atom_site_calc_flag
_atom_site_refinement_flags
_atom_site_disorder_assembly
_atom_site_disorder_group
Hg1 Hg 0.07066(9) -0.03662(9) 0.37900(4) 0.0438(3) Uani 1 1 d . . .
Hg2 Hg 0.05481(10) 0.03656(9) 0.21529(4) 0.0434(3) Uani 1 1 d . . .
Hg3 Hg 0.03394(8) -0.04011(9) 0.05030(3) 0.0355(2) Uani 1 1 d . . .
Hg4 Hg 0.03840(9) 0.03659(9) 0.89071(3) 0.0349(2) Uani 1 1 d . . .
Hg5 Hg 1.03194(11) -0.03895(9) 0.72309(4) 0.0537(3) Uani 1 1 d . . .
Hg6 Hg 0.07102(15) 1.04439(9) 0.54833(5) 0.0677(4) Uani 1 1 d . . .
P1 P 0.6288(8) 0.8056(3) 0.8150(3) 0.0551(19) Uani 1 1 d . . .
P2 P 0.6625(8) 0.8039(2) 0.1563(3) 0.0491(18) Uani 1 1 d . . .
P3 P 0.3538(6) 0.6943(3) 1.0087(2) 0.0411(16) Uani 1 1 d . . .
P4 P 0.6178(7) 0.1961(3) 0.6581(3) 0.0490(17) Uani 1 1 d . . .
P5 P 0.6908(7) 0.1883(3) 0.3284(2) 0.0512(18) Uani 1 1 d . . .
P6 P 0.6439(12) 0.8105(4) 0.4935(3) 0.102(4) Uani 1 1 d . . .
S1 S 0.2343(7) -0.0016(3) 0.3329(3) 0.0536(19) Uani 1 1 d . . .
S2 S -0.1020(7) -0.0619(3) 0.4269(3) 0.0581(19) Uani 1 1 d . . .
S3 S 0.1635(7) -0.1269(3) 0.3588(3) 0.0666(8) Uani 1 1 d . . .
S4 S -0.1317(7) 0.0572(3) 0.2555(3) 0.060(2) Uani 1 1 d . . .
S5 S 0.2279(8) 0.0058(2) 0.1704(3) 0.0502(18) Uani 1 1 d . . .
S6 S 0.1499(8) 0.1277(3) 0.2034(3) 0.0666(8) Uani 1 1 d . . .
S7 S 0.2203(6) -0.0103(2) 0.0124(3) 0.0372(14) Uani 1 1 d . . .
S8 S -0.1584(7) -0.0613(2) 0.0887(3) 0.0505(18) Uani 1 1 d . . .
S9 S 0.1310(8) -0.1311(3) 0.0329(3) 0.0666(8) Uani 1 1 d . . .
S10 S -0.1493(7) 0.0562(3) 0.9325(3) 0.0502(17) Uani 1 1 d . . .
S11 S 0.2169(7) 0.0075(2) 0.8468(3) 0.0414(15) Uani 1 1 d . . .
S12 S 0.1229(8) 0.1289(3) 0.8735(3) 0.0666(8) Uani 1 1 d . . .
S13 S 0.8573(7) -0.0597(2) 0.7719(3) 0.0507(17) Uani 1 1 d . . .
S14 S 1.2088(9) -0.0114(3) 0.6805(3) 0.074(3) Uani 1 1 d . . .
S15 S 1.1321(6) -0.1278(3) 0.6999(3) 0.0666(8) Uani 1 1 d D . .
S16 S 0.2450(10) 1.0083(3) 0.5052(4) 0.075(3) Uani 1 1 d . . .
S17 S -0.0956(10) 1.0718(3) 0.5951(3) 0.077(3) Uani 1 1 d . . .
S18 S 0.1657(6) 1.1251(3) 0.4974(3) 0.0666(8) Uani 1 1 d D . .
F1 F 0.7314(15) 0.8131(8) 0.8615(6) 0.080(6) Uani 1 1 d . . .
F2 F 0.7318(19) 0.8211(7) 0.7739(7) 0.078(5) Uani 1 1 d . . .
F3 F 0.5857(19) 0.8611(6) 0.8183(7) 0.070(5) Uani 1 1 d . . .
F4 F 0.5218(16) 0.7982(7) 0.7680(7) 0.070(5) Uani 1 1 d . . .
F5 F 0.5242(18) 0.7909(7) 0.8521(5) 0.073(5) Uani 1 1 d . . .
F6 F 0.678(2) 0.7545(6) 0.8169(7) 0.087(6) Uani 1 1 d . . .
F7 F 0.6159(16) 0.8577(6) 0.1580(6) 0.060(4) Uani 1 1 d . . .
F8 F 0.7648(17) 0.8145(7) 0.1993(6) 0.070(5) Uani 1 1 d . . .
F9 F 0.7610(17) 0.8172(6) 0.1135(7) 0.068(5) Uani 1 1 d . . .
F10 F 0.712(2) 0.7539(5) 0.1561(7) 0.075(6) Uani 1 1 d . . .
F11 F 0.5595(18) 0.7935(6) 0.1103(6) 0.072(5) Uani 1 1 d . . .
F12 F 0.5645(18) 0.7885(7) 0.1950(6) 0.077(5) Uani 1 1 d . . .
F13 F 0.2530(15) 0.6815(6) 0.9599(6) 0.063(5) Uani 1 1 d . . .
F14 F 0.4640(15) 0.7051(6) 0.9630(5) 0.055(4) Uani 1 1 d . . .
F15 F 0.4000(17) 0.6417(6) 1.0052(7) 0.068(5) Uani 1 1 d . . .
F16 F 0.4593(17) 0.7061(8) 1.0543(7) 0.081(6) Uani 1 1 d . . .
F17 F 0.2530(13) 0.6813(7) 1.0501(6) 0.065(5) Uani 1 1 d . . .
F18 F 0.302(3) 0.7494(8) 1.0101(9) 0.108(8) Uani 1 1 d . . .
F19 F 0.519(2) 0.2016(9) 0.6096(8) 0.103(8) Uani 1 1 d . . .
F20 F 0.5137(16) 0.2071(7) 0.7018(6) 0.077(5) Uani 1 1 d . . .
F21 F 0.578(2) 0.1429(7) 0.6635(8) 0.101(7) Uani 1 1 d . . .
F22 F 0.7188(16) 0.1880(9) 0.7085(6) 0.089(7) Uani 1 1 d . . .
F23 F 0.7262(15) 0.1836(9) 0.6177(7) 0.092(7) Uani 1 1 d . . .
F24 F 0.637(4) 0.2523(10) 0.6563(11) 0.181(15) Uani 1 1 d . . .
F25 F 0.6328(16) 0.1364(6) 0.3302(7) 0.068(5) Uani 1 1 d . . .
F26 F 0.5922(16) 0.2016(6) 0.3741(5) 0.060(4) Uani 1 1 d . . .
F27 F 0.8003(13) 0.1736(7) 0.3759(6) 0.071(5) Uani 1 1 d . . .
F28 F 0.744(3) 0.2422(9) 0.3269(9) 0.123(9) Uani 1 1 d . . .
F29 F 0.7876(16) 0.1712(6) 0.2849(6) 0.067(5) Uani 1 1 d . . .
F30 F 0.5841(16) 0.1997(6) 0.2845(6) 0.068(5) Uani 1 1 d . . .
F31 F 0.706(3) 0.7619(6) 0.4920(8) 0.130(11) Uani 1 1 d . . .
F32 F 0.534(2) 0.8007(6) 0.4462(7) 0.083(6) Uani 1 1 d . . .
F33 F 0.748(3) 0.8228(10) 0.4508(8) 0.144(12) Uani 1 1 d . . .
F34 F 0.598(2) 0.8646(8) 0.4934(8) 0.094(7) Uani 1 1 d . . .
F35 F 0.748(2) 0.8222(10) 0.5397(7) 0.123(10) Uani 1 1 d . . .
F36 F 0.552(3) 0.7999(14) 0.5323(10) 0.175(14) Uani 1 1 d . . .
N1 N 0.1842(17) 0.2076(6) 0.3403(7) 0.035(4) Uani 1 1 d . . .
N2 N -0.4113(18) 0.1071(7) 0.4925(6) 0.042(5) Uani 1 1 d . . .
N3 N -0.058(2) -0.1728(9) 0.3229(11) 0.074(3) Uani 1 1 d . . .
N4 N -0.434(2) -0.1130(7) 0.3183(8) 0.048(2) Uani 1 1 d . . .
N5 N 0.173(2) -0.2060(8) 0.1755(8) 0.048(2) Uani 1 1 d . . .
N6 N -0.057(2) 0.1707(9) 0.1513(11) 0.074(3) Uani 1 1 d . . .
N7 N 0.1636(15) 0.1995(6) 0.0134(6) 0.023(3) Uani 1 1 d . . .
N8 N -0.4501(16) 0.1098(7) 0.1566(7) 0.032(4) Uani 1 1 d . . .
N9 N -0.081(3) -0.1716(9) -0.0209(11) 0.074(3) Uani 1 1 d . . .
N10 N -0.461(2) -0.1146(7) 0.9850(8) 0.048(2) Uani 1 1 d . . .
N11 N 0.154(2) -0.2036(8) 0.8408(8) 0.048(2) Uani 1 1 d . . .
N12 N -0.086(2) 0.1682(9) 0.8110(11) 0.074(3) Uani 1 1 d . . .
N13 N 0.5284(16) 0.1094(6) 0.8201(7) 0.036(4) Uani 1 1 d . . .
N14 N 1.1426(18) 0.2023(6) 0.6695(7) 0.030(4) Uani 1 1 d . . .
N15 N 0.929(2) -0.1644(8) 0.6458(8) 0.074(3) Uani 1 1 d D . .
N16 N 0.160(2) 0.8009(8) 0.5093(8) 0.048(2) Uani 1 1 d . . .
N17 N -0.434(2) 0.9087(7) 0.6509(8) 0.048(2) Uani 1 1 d . . .
N18 N -0.034(2) 1.1805(5) 0.5170(10) 0.074(3) Uani 1 1 d D . .
C1 C 0.223(2) 0.0597(8) 0.3404(9) 0.045(6) Uani 1 1 d U . .
C2 C 0.095(3) 0.0771(9) 0.3484(10) 0.056(2) Uani 1 1 d . . .
H2 H 0.0185 0.0587 0.3468 0.067 Uiso 1 1 calc R . .
C3 C 0.101(3) 0.1313(8) 0.3599(10) 0.056(2) Uani 1 1 d . . .
H3 H 0.0344 0.1460 0.3780 0.067 Uiso 1 1 calc R . .
C4 C 0.202(2) 0.1577(7) 0.3444(8) 0.0319(18) Uani 1 1 d U . .
C5 C 0.311(3) 0.1362(9) 0.3278(10) 0.056(2) Uani 1 1 d . . .
H5 H 0.3798 0.1552 0.3165 0.067 Uiso 1 1 calc R . .
C6 C 0.325(3) 0.0885(8) 0.3272(10) 0.056(2) Uani 1 1 d . . .
H6 H 0.4034 0.0748 0.3177 0.067 Uiso 1 1 calc R . .
C7 C 0.094(3) 0.2253(13) 0.3023(13) 0.095(4) Uani 1 1 d . . .
H7A H 0.0655 0.1999 0.2786 0.142 Uiso 1 1 calc R . .
H7B H 0.1344 0.2501 0.2820 0.142 Uiso 1 1 calc R . .
H7C H 0.0207 0.2382 0.3199 0.142 Uiso 1 1 calc R . .
C8 C 0.134(4) 0.2242(13) 0.3925(13) 0.095(4) Uani 1 1 d . . .
H8A H 0.0469 0.2366 0.3866 0.142 Uiso 1 1 calc R . .
H8B H 0.1903 0.2490 0.4074 0.142 Uiso 1 1 calc R . .
H8C H 0.1329 0.1977 0.4172 0.142 Uiso 1 1 calc R . .
C9 C 0.310(3) 0.2355(13) 0.3407(13) 0.095(4) Uani 1 1 d . . .
H9A H 0.3754 0.2194 0.3632 0.142 Uiso 1 1 calc R . .
H9B H 0.2959 0.2671 0.3545 0.142 Uiso 1 1 calc R . .
H9C H 0.3395 0.2377 0.3048 0.142 Uiso 1 1 calc R . .
C10 C -0.192(2) -0.0111(9) 0.4450(8) 0.048(7) Uani 1 1 d . . .
C11 C -0.307(2) -0.0194(9) 0.4689(10) 0.056(2) Uani 1 1 d . . .
H11 H -0.3371 -0.0505 0.4745 0.067 Uiso 1 1 calc R . .
C12 C -0.378(3) 0.0196(8) 0.4844(10) 0.056(2) Uani 1 1 d . . .
H12 H -0.4568 0.0148 0.5009 0.067 Uiso 1 1 calc R . .
C13 C -0.338(2) 0.0627(7) 0.4766(8) 0.0319(18) Uani 1 1 d U . .
C14 C -0.215(3) 0.0756(9) 0.4537(10) 0.056(2) Uani 1 1 d . . .
H14 H -0.1895 0.1073 0.4484 0.067 Uiso 1 1 calc R . .
C15 C -0.137(3) 0.0366(8) 0.4403(10) 0.056(2) Uani 1 1 d . . .
H15 H -0.0526 0.0411 0.4287 0.067 Uiso 1 1 calc R . .
C16 C -0.343(4) 0.1497(12) 0.4931(14) 0.095(4) Uani 1 1 d . . .
H16A H -0.3857 0.1727 0.5149 0.142 Uiso 1 1 calc R . .
H16B H -0.3394 0.1618 0.4571 0.142 Uiso 1 1 calc R . .
H16C H -0.2552 0.1444 0.5077 0.142 Uiso 1 1 calc R . .
C17 C -0.477(4) 0.0963(13) 0.5410(13) 0.095(4) Uani 1 1 d . . .
H17A H -0.4134 0.0931 0.5705 0.142 Uiso 1 1 calc R . .
H17B H -0.5249 0.0668 0.5364 0.142 Uiso 1 1 calc R . .
H17C H -0.5366 0.1218 0.5484 0.142 Uiso 1 1 calc R . .
C18 C -0.526(3) 0.1040(13) 0.4470(13) 0.095(4) Uani 1 1 d . . .
H18A H -0.5873 0.1296 0.4518 0.142 Uiso 1 1 calc R . .
H18B H -0.5703 0.0738 0.4495 0.142 Uiso 1 1 calc R . .
H18C H -0.4900 0.1069 0.4123 0.142 Uiso 1 1 calc R . .
C19 C 0.039(2) -0.1558(8) 0.3323(9) 0.044(6) Uani 1 1 d U . .
C20 C -0.210(3) 0.0058(10) 0.2752(12) 0.060(8) Uani 1 1 d . . .
C21 C -0.322(3) 0.0074(11) 0.3026(13) 0.080(3) Uani 1 1 d . . .
H21 H -0.3514 0.0378 0.3115 0.096 Uiso 1 1 calc R . .
C22 C -0.390(3) -0.0270(10) 0.3174(13) 0.080(3) Uani 1 1 d . . .
H22 H -0.4627 -0.0215 0.3375 0.096 Uiso 1 1 calc R . .
C23 C -0.354(2) -0.0745(7) 0.3033(8) 0.0319(18) Uani 1 1 d . . .
C24 C -0.252(3) -0.0729(11) 0.2736(14) 0.080(3) Uani 1 1 d . . .
H24 H -0.2212 -0.1030 0.2644 0.096 Uiso 1 1 calc R . .
C25 C -0.191(3) -0.0407(11) 0.2558(13) 0.080(3) Uani 1 1 d . . .
H25 H -0.1322 -0.0464 0.2294 0.096 Uiso 1 1 calc R . .
C26 C -0.494(3) -0.1060(9) 0.3722(10) 0.062(3) Uani 1 1 d . . .
H26A H -0.4303 -0.0920 0.3972 0.093 Uiso 1 1 calc R . .
H26B H -0.5211 -0.1365 0.3857 0.093 Uiso 1 1 calc R . .
H26C H -0.5685 -0.0852 0.3680 0.093 Uiso 1 1 calc R . .
C27 C -0.543(3) -0.1207(10) 0.2793(10) 0.062(3) Uani 1 1 d . . .
H27A H -0.5955 -0.0923 0.2765 0.093 Uiso 1 1 calc R . .
H27B H -0.5949 -0.1471 0.2908 0.093 Uiso 1 1 calc R . .
H27C H -0.5092 -0.1279 0.2448 0.093 Uiso 1 1 calc R . .
C28 C -0.355(3) -0.1591(9) 0.3274(10) 0.062(3) Uani 1 1 d . . .
H28A H -0.3244 -0.1702 0.2937 0.093 Uiso 1 1 calc R . .
H28B H -0.4090 -0.1831 0.3425 0.093 Uiso 1 1 calc R . .
H28C H -0.2807 -0.1527 0.3517 0.093 Uiso 1 1 calc R . .
C29 C 0.2156(19) -0.0565(7) 0.1768(7) 0.027(4) Uani 1 1 d U . .
C30 C 0.111(3) -0.0837(8) 0.2012(13) 0.080(3) Uani 1 1 d D . .
H30 H 0.0574 -0.0703 0.2265 0.096 Uiso 1 1 calc R . .
C31 C 0.098(3) -0.1267(8) 0.1854(13) 0.080(3) Uani 1 1 d D . .
H31 H 0.0132 -0.1389 0.1827 0.096 Uiso 1 1 calc R . .
C32 C 0.186(2) -0.1538(7) 0.1734(8) 0.0319(18) Uani 1 1 d . . .
C33 C 0.295(3) -0.1332(11) 0.1560(14) 0.080(3) Uani 1 1 d . . .
H33 H 0.3624 -0.1517 0.1434 0.096 Uiso 1 1 calc R . .
C34 C 0.302(3) -0.0839(11) 0.1571(14) 0.080(3) Uani 1 1 d . . .
H34 H 0.3752 -0.0695 0.1428 0.096 Uiso 1 1 calc R . .
C35 C 0.258(3) -0.2285(10) 0.1360(10) 0.062(3) Uani 1 1 d . . .
H35A H 0.2342 -0.2616 0.1313 0.093 Uiso 1 1 calc R . .
H35B H 0.3479 -0.2263 0.1489 0.093 Uiso 1 1 calc R . .
H35C H 0.2469 -0.2121 0.1021 0.093 Uiso 1 1 calc R . .
C36 C 0.214(3) -0.2264(10) 0.2268(10) 0.062(3) Uani 1 1 d . . .
H36A H 0.1841 -0.2064 0.2551 0.093 Uiso 1 1 calc R . .
H36B H 0.3076 -0.2285 0.2296 0.093 Uiso 1 1 calc R . .
H36C H 0.1767 -0.2579 0.2298 0.093 Uiso 1 1 calc R . .
C37 C 0.036(3) -0.2137(10) 0.1662(10) 0.062(3) Uani 1 1 d . . .
H37A H 0.0083 -0.2003 0.1320 0.093 Uiso 1 1 calc R . .
H37B H -0.0102 -0.1985 0.1941 0.093 Uiso 1 1 calc R . .
H37C H 0.0185 -0.2475 0.1662 0.093 Uiso 1 1 calc R . .
C38 C 0.031(2) 0.1524(8) 0.1745(9) 0.047(6) Uani 1 1 d U . .
C39 C 0.206(2) 0.0517(7) 0.0195(8) 0.043(6) Uani 1 1 d . . .
C40 C 0.2927(19) 0.0786(6) -0.0105(7) 0.026(2) Uani 1 1 d U . .
H40 H 0.3552 0.0631 -0.0301 0.031 Uiso 1 1 calc R . .
C41 C 0.2858(19) 0.1282(6) -0.0108(7) 0.026(2) Uani 1 1 d . . .
H41 H 0.3421 0.1465 -0.0307 0.031 Uiso 1 1 calc R . .
C42 C 0.198(2) 0.1483(7) 0.0178(8) 0.0319(18) Uani 1 1 d . . .
C43 C 0.1089(18) 0.1216(6) 0.0480(7) 0.026(2) Uani 1 1 d U . .
H43 H 0.0403 0.1352 0.0659 0.031 Uiso 1 1 calc R . .
C44 C 0.1351(18) 0.0745(6) 0.0478(7) 0.026(2) Uani 1 1 d U . .
H44 H 0.0928 0.0566 0.0733 0.031 Uiso 1 1 calc R . .
C45 C 0.021(3) 0.2090(10) -0.0016(11) 0.062(7) Uani 1 1 d U . .
H45A H -0.0103 0.2343 0.0207 0.092 Uiso 1 1 calc R . .
H45B H -0.0290 0.1804 0.0038 0.092 Uiso 1 1 calc R . .
H45C H 0.0117 0.2185 -0.0386 0.092 Uiso 1 1 calc R . .
C46 C 0.199(3) 0.2255(9) 0.0650(9) 0.053(6) Uani 1 1 d U . .
H46A H 0.2901 0.2211 0.0743 0.080 Uiso 1 1 calc R . .
H46B H 0.1476 0.2129 0.0931 0.080 Uiso 1 1 calc R . .
H46C H 0.1805 0.2591 0.0605 0.080 Uiso 1 1 calc R . .
C47 C 0.230(3) 0.2243(10) -0.0297(13) 0.083(10) Uani 1 1 d . . .
H47A H 0.3228 0.2236 -0.0220 0.124 Uiso 1 1 calc R . .
H47B H 0.2005 0.2570 -0.0318 0.124 Uiso 1 1 calc R . .
H47C H 0.2095 0.2085 -0.0633 0.124 Uiso 1 1 calc R . .
C48 C -0.2375(19) -0.0096(7) 0.1058(8) 0.028(4) Uani 1 1 d U . .
C49 C -0.2096(19) 0.0343(8) 0.0891(8) 0.041(5) Uani 1 1 d . . .
H49 H -0.1440 0.0385 0.0649 0.049 Uiso 1 1 calc R . .
C50 C -0.277(2) 0.0742(7) 0.1072(8) 0.043(6) Uani 1 1 d . . .
H50 H -0.2539 0.1051 0.0970 0.051 Uiso 1 1 calc R . .
C51 C -0.375(2) 0.0667(8) 0.1397(8) 0.036(5) Uani 1 1 d U . .
C52 C -0.404(2) 0.0238(8) 0.1558(8) 0.039(5) Uani 1 1 d . . .
H52 H -0.4720 0.0194 0.1787 0.047 Uiso 1 1 calc R . .
C53 C -0.330(3) -0.0174(8) 0.1383(11) 0.057(7) Uani 1 1 d . . .
H53 H -0.3479 -0.0483 0.1500 0.069 Uiso 1 1 calc R . .
C54 C -0.493(2) 0.1043(8) 0.2104(8) 0.041(6) Uani 1 1 d . . .
H54A H -0.4197 0.0950 0.2339 0.062 Uiso 1 1 calc R . .
H54B H -0.5595 0.0801 0.2109 0.062 Uiso 1 1 calc R . .
H54C H -0.5274 0.1343 0.2225 0.062 Uiso 1 1 calc R . .
C55 C -0.564(2) 0.1148(8) 0.1174(9) 0.047(6) Uani 1 1 d . . .
H55A H -0.6285 0.1352 0.1323 0.070 Uiso 1 1 calc R . .
H55B H -0.6012 0.0838 0.1098 0.070 Uiso 1 1 calc R . .
H55C H -0.5351 0.1287 0.0847 0.070 Uiso 1 1 calc R . .
C56 C -0.371(2) 0.1526(7) 0.1563(10) 0.050(7) Uani 1 1 d . . .
H56A H -0.4149 0.1782 0.1737 0.075 Uiso 1 1 calc R . .
H56B H -0.3560 0.1616 0.1198 0.075 Uiso 1 1 calc R . .
H56C H -0.2879 0.1466 0.1751 0.075 Uiso 1 1 calc R . .
C57 C 0.0054(19) -0.1547(6) 0.0019(7) 0.025(4) Uani 1 1 d . . .
C58 C -0.236(2) 0.0043(9) 0.9418(8) 0.040(5) Uani 1 1 d . . .
C59 C -0.2068(19) -0.0395(7) 0.9248(8) 0.0388(19) Uani 1 1 d . . .
H59 H -0.1333 -0.0433 0.9046 0.047 Uiso 1 1 calc R . .
C60 C -0.280(2) -0.0792(7) 0.9358(8) 0.0388(19) Uani 1 1 d . . .
H60 H -0.2606 -0.1087 0.9206 0.047 Uiso 1 1 calc R . .
C61 C -0.386(2) -0.0757(7) 0.9703(9) 0.034(5) Uani 1 1 d U . .
C62 C -0.421(2) -0.0292(8) 0.9825(9) 0.0388(19) Uani 1 1 d . . .
H62 H -0.4978 -0.0251 1.0008 0.047 Uiso 1 1 calc R . .
C63 C -0.354(2) 0.0113(8) 0.9701(9) 0.0388(19) Uani 1 1 d . . .
H63 H -0.3824 0.0417 0.9795 0.047 Uiso 1 1 calc R . .
C64 C -0.516(4) -0.1081(10) 1.0374(12) 0.085(11) Uani 1 1 d . . .
H64A H -0.4468 -0.1076 1.0649 0.127 Uiso 1 1 calc R . .
H64B H -0.5747 -0.1342 1.0441 0.127 Uiso 1 1 calc R . .
H64C H -0.5635 -0.0784 1.0378 0.127 Uiso 1 1 calc R . .
C65 C -0.571(3) -0.1189(11) 0.9456(10) 0.058(7) Uani 1 1 d . . .
H65A H -0.6128 -0.0883 0.9407 0.087 Uiso 1 1 calc R . .
H65B H -0.6328 -0.1418 0.9581 0.087 Uiso 1 1 calc R . .
H65C H -0.5395 -0.1296 0.9119 0.087 Uiso 1 1 calc R . .
C66 C -0.389(3) -0.1603(10) 0.9865(12) 0.069(9) Uani 1 1 d U . .
H66A H -0.3658 -0.1687 0.9508 0.104 Uiso 1 1 calc R . .
H66B H -0.4435 -0.1850 1.0004 0.104 Uiso 1 1 calc R . .
H66C H -0.3109 -0.1571 1.0093 0.104 Uiso 1 1 calc R . .
C67 C 0.205(2) -0.0538(7) 0.8512(8) 0.037(5) Uani 1 1 d . . .
C68 C 0.278(2) -0.0800(7) 0.8152(9) 0.0388(19) Uani 1 1 d . . .
H68 H 0.3365 -0.0650 0.7931 0.047 Uiso 1 1 calc R . .
C69 C 0.259(2) -0.1295(7) 0.8137(9) 0.0388(19) Uani 1 1 d . . .
H69 H 0.3066 -0.1477 0.7899 0.047 Uiso 1 1 calc R . .
C70 C 0.181(2) -0.1507(8) 0.8432(8) 0.037(5) Uani 1 1 d U . .
C71 C 0.109(2) -0.1291(7) 0.8750(8) 0.0388(19) Uani 1 1 d . . .
H71 H 0.0476 -0.1462 0.8936 0.047 Uiso 1 1 calc R . .
C72 C 0.121(2) -0.0783(7) 0.8826(9) 0.0388(19) Uani 1 1 d . . .
H72 H 0.0736 -0.0625 0.9081 0.047 Uiso 1 1 calc R . .
C73 C 0.201(2) -0.2275(7) 0.8881(9) 0.045(6) Uani 1 1 d . . .
H73A H 0.1568 -0.2153 0.9184 0.068 Uiso 1 1 calc R . .
H73B H 0.2934 -0.2222 0.8935 0.068 Uiso 1 1 calc R . .
H73C H 0.1841 -0.2613 0.8845 0.068 Uiso 1 1 calc R . .
C74 C 0.018(2) -0.2096(9) 0.8276(10) 0.049(6) Uani 1 1 d . . .
H74A H -0.0027 -0.2432 0.8271 0.073 Uiso 1 1 calc R . .
H74B H -0.0026 -0.1960 0.7928 0.073 Uiso 1 1 calc R . .
H74C H -0.0318 -0.1938 0.8540 0.073 Uiso 1 1 calc R . .
C75 C 0.229(3) -0.2247(7) 0.7953(8) 0.044(6) Uani 1 1 d . . .
H75A H 0.2164 -0.2589 0.7943 0.066 Uiso 1 1 calc R . .
H75B H 0.3206 -0.2178 0.8011 0.066 Uiso 1 1 calc R . .
H75C H 0.1973 -0.2110 0.7618 0.066 Uiso 1 1 calc R . .
C76 C 0.0041(19) 0.1512(7) 0.8370(8) 0.028(5) Uani 1 1 d . . .
C77 C 0.7674(18) -0.0089(7) 0.7840(7) 0.025(4) Uani 1 1 d U . .
C78 C 0.799(2) 0.0395(7) 0.7752(8) 0.0361(17) Uani 1 1 d . . .
H78 H 0.8820 0.0452 0.7630 0.043 Uiso 1 1 calc R . .
C79 C 0.728(2) 0.0763(8) 0.7819(8) 0.0361(17) Uani 1 1 d . . .
H79 H 0.7523 0.1069 0.7713 0.043 Uiso 1 1 calc R . .
C80 C 0.611(2) 0.0672(9) 0.8064(9) 0.041(6) Uani 1 1 d . . .
C81 C 0.577(2) 0.0241(8) 0.8212(8) 0.0361(17) Uani 1 1 d . . .
H81 H 0.4998 0.0193 0.8386 0.043 Uiso 1 1 calc R . .
C82 C 0.656(2) -0.0132(8) 0.8111(8) 0.0361(17) Uani 1 1 d . . .
H82 H 0.6334 -0.0435 0.8232 0.043 Uiso 1 1 calc R . .
C83 C 0.403(3) 0.1122(12) 0.7876(9) 0.061(8) Uani 1 1 d . . .
H83A H 0.4185 0.1251 0.7527 0.092 Uiso 1 1 calc R . .
H83B H 0.3429 0.1325 0.8054 0.092 Uiso 1 1 calc R . .
H83C H 0.3659 0.0806 0.7836 0.092 Uiso 1 1 calc R . .
C84 C 0.488(2) 0.1029(11) 0.8769(8) 0.054(7) Uani 1 1 d . . .
H84A H 0.4252 0.0775 0.8781 0.081 Uiso 1 1 calc R . .
H84B H 0.4506 0.1321 0.8893 0.081 Uiso 1 1 calc R . .
H84C H 0.5641 0.0949 0.8995 0.081 Uiso 1 1 calc R . .
C85 C 0.605(3) 0.1551(9) 0.8158(11) 0.057(7) Uani 1 1 d U . .
H85A H 0.6049 0.1650 0.7789 0.085 Uiso 1 1 calc R . .
H85B H 0.6941 0.1498 0.8290 0.085 Uiso 1 1 calc R . .
H85C H 0.5664 0.1796 0.8368 0.085 Uiso 1 1 calc R . .
C86 C 1.201(2) 0.0529(7) 0.6828(8) 0.028(5) Uani 1 1 d U . .
C87 C 1.266(2) 0.0776(8) 0.6472(8) 0.0361(17) Uani 1 1 d . . .
H87 H 1.3214 0.0613 0.6251 0.043 Uiso 1 1 calc R . .
C88 C 1.255(2) 0.1243(8) 0.6421(8) 0.0361(17) Uani 1 1 d . . .
H88 H 1.3024 0.1416 0.6178 0.043 Uiso 1 1 calc R . .
C89 C 1.165(2) 0.1467(8) 0.6764(8) 0.036(5) Uani 1 1 d U . .
C90 C 1.107(2) 0.1237(8) 0.7167(8) 0.0361(17) Uani 1 1 d . . .
H90 H 1.0559 0.1397 0.7411 0.043 Uiso 1 1 calc R . .
C91 C 1.127(2) 0.0769(8) 0.7189(8) 0.0361(17) Uani 1 1 d . . .
H91 H 1.0895 0.0595 0.7461 0.043 Uiso 1 1 calc R . .
C92 C 0.999(2) 0.2055(9) 0.6622(9) 0.044(6) Uani 1 1 d U . .
H92A H 0.9746 0.2380 0.6539 0.066 Uiso 1 1 calc R . .
H92B H 0.9600 0.1957 0.6947 0.066 Uiso 1 1 calc R . .
H92C H 0.9695 0.1849 0.6332 0.066 Uiso 1 1 calc R . .
C93 C 1.188(3) 0.2226(10) 0.7202(10) 0.054(7) Uani 1 1 d U . .
H93A H 1.2747 0.2108 0.7297 0.081 Uiso 1 1 calc R . .
H93B H 1.1300 0.2137 0.7476 0.081 Uiso 1 1 calc R . .
H93C H 1.1909 0.2569 0.7173 0.081 Uiso 1 1 calc R . .
C94 C 1.200(2) 0.2210(10) 0.6267(12) 0.064(8) Uani 1 1 d . . .
H94A H 1.1652 0.2056 0.5945 0.096 Uiso 1 1 calc R . .
H94B H 1.2927 0.2158 0.6303 0.096 Uiso 1 1 calc R . .
H94C H 1.1824 0.2548 0.6247 0.096 Uiso 1 1 calc R . .
C95 C 0.9917(12) -0.1408(6) 0.6769(7) 0.0361(17) Uani 1 1 d D . .
C96 C 0.231(3) 0.9492(8) 0.5114(8) 0.050(7) Uani 1 1 d . . .
C97 C 0.144(3) 0.9251(10) 0.5414(11) 0.067(3) Uani 1 1 d . . .
H97 H 0.1040 0.9430 0.5676 0.080 Uiso 1 1 calc R . .
C98 C 0.109(3) 0.8802(10) 0.5378(10) 0.067(3) Uani 1 1 d . . .
H98 H 0.0366 0.8674 0.5539 0.080 Uiso 1 1 calc R . .
C99 C 0.193(2) 0.8535(8) 0.5074(8) 0.037(5) Uani 1 1 d U . .
C100 C 0.282(3) 0.8716(10) 0.4796(10) 0.067(3) Uani 1 1 d . . .
H100 H 0.3302 0.8519 0.4579 0.080 Uiso 1 1 calc R . .
C101 C 0.307(3) 0.9200(10) 0.4814(11) 0.067(3) Uani 1 1 d . . .
H101 H 0.3747 0.9329 0.4624 0.080 Uiso 1 1 calc R . .
C102 C 0.234(3) 0.7759(11) 0.4596(12) 0.077(4) Uani 1 1 d . . .
H10A H 0.3261 0.7746 0.4682 0.116 Uiso 1 1 calc R . .
H10B H 0.2172 0.7944 0.4275 0.116 Uiso 1 1 calc R . .
H10C H 0.2006 0.7439 0.4541 0.116 Uiso 1 1 calc R . .
C103 C 0.203(3) 0.7768(11) 0.5537(11) 0.077(4) Uani 1 1 d . . .
H10D H 0.1436 0.7817 0.5819 0.116 Uiso 1 1 calc R . .
H10E H 0.2885 0.7883 0.5652 0.116 Uiso 1 1 calc R . .
H10F H 0.2080 0.7432 0.5457 0.116 Uiso 1 1 calc R . .
C104 C 0.023(3) 0.7974(11) 0.4957(12) 0.077(4) Uani 1 1 d . . .
H10G H 0.0047 0.7670 0.4791 0.116 Uiso 1 1 calc R . .
H10H H -0.0023 0.8227 0.4712 0.116 Uiso 1 1 calc R . .
H10I H -0.0248 0.8003 0.5277 0.116 Uiso 1 1 calc R . .
C105 C -0.188(3) 1.0253(10) 0.6103(11) 0.064(7) Uani 1 1 d U . .
C106 C -0.280(3) 1.0290(10) 0.6399(10) 0.067(3) Uani 1 1 d . . .
H106 H -0.2885 1.0593 0.6550 0.080 Uiso 1 1 calc R . .
C107 C -0.373(3) 0.9955(10) 0.6548(11) 0.067(3) Uani 1 1 d . . .
H107 H -0.4465 1.0038 0.6736 0.080 Uiso 1 1 calc R . .
C108 C -0.346(3) 0.9458(11) 0.6378(10) 0.065(8) Uani 1 1 d . . .
C109 C -0.250(3) 0.9414(10) 0.6059(10) 0.067(3) Uani 1 1 d . . .
H109 H -0.2351 0.9113 0.5912 0.080 Uiso 1 1 calc R . .
C110 C -0.171(3) 0.9767(10) 0.5926(10) 0.067(3) Uani 1 1 d . . .
H110 H -0.1014 0.9697 0.5710 0.080 Uiso 1 1 calc R . .
C111 C -0.549(3) 0.9043(11) 0.6090(11) 0.077(4) Uani 1 1 d . . .
H11A H -0.6026 0.9324 0.6102 0.116 Uiso 1 1 calc R . .
H11B H -0.5998 0.8765 0.6167 0.116 Uiso 1 1 calc R . .
H11C H -0.5150 0.9012 0.5738 0.116 Uiso 1 1 calc R . .
C112 C -0.493(3) 0.9118(11) 0.7053(12) 0.077(4) Uani 1 1 d . . .
H11D H -0.4247 0.9133 0.7330 0.116 Uiso 1 1 calc R . .
H11E H -0.5467 0.8840 0.7107 0.116 Uiso 1 1 calc R . .
H11F H -0.5466 0.9402 0.7067 0.116 Uiso 1 1 calc R . .
C113 C -0.374(3) 0.8598(10) 0.6534(12) 0.077(4) Uani 1 1 d . . .
H11G H -0.3106 0.8572 0.6264 0.116 Uiso 1 1 calc R . .
H11H H -0.4414 0.8361 0.6470 0.116 Uiso 1 1 calc R . .
H11I H -0.3323 0.8548 0.6883 0.116 Uiso 1 1 calc R . .
C114 C 0.0229(11) 1.1439(4) 0.5121(7) 0.030(4) Uani 1 1 d DU . .

loop_
_atom_site_aniso_label
_atom_site_aniso_U_11
_atom_site_aniso_U_22
_atom_site_aniso_U_33
_atom_site_aniso_U_23
_atom_site_aniso_U_13
_atom_site_aniso_U_12
Hg1 0.0366(5) 0.0448(6) 0.0504(6) 0.0023(5) 0.0061(4) -0.0068(5)
Hg2 0.0539(6) 0.0311(5) 0.0461(5) -0.0010(4) 0.0117(5) 0.0025(4)
Hg3 0.0340(5) 0.0268(5) 0.0462(5) -0.0013(4) 0.0074(4) -0.0029(4)
Hg4 0.0427(6) 0.0233(5) 0.0393(5) 0.0031(4) 0.0078(4) 0.0046(4)
Hg5 0.0673(7) 0.0499(6) 0.0445(6) 0.0045(5) 0.0078(5) 0.0176(6)
Hg6 0.1079(10) 0.0334(6) 0.0606(7) 0.0049(5) -0.0063(7) 0.0036(6)
P1 0.048(4) 0.057(5) 0.062(5) 0.009(4) 0.011(4) 0.018(3)
P2 0.059(5) 0.032(3) 0.057(4) 0.006(3) 0.009(3) 0.007(3)
P3 0.028(3) 0.066(4) 0.029(3) 0.005(3) 0.003(3) 0.010(3)
P4 0.039(4) 0.063(5) 0.046(4) 0.000(3) 0.007(3) 0.005(3)
P5 0.042(4) 0.086(5) 0.027(3) -0.006(3) 0.013(3) -0.007(3)
P6 0.154(10) 0.093(7) 0.061(5) -0.001(5) 0.011(6) 0.095(7)
S1 0.050(4) 0.041(4) 0.072(5) -0.011(3) 0.023(4) -0.011(3)
S2 0.042(4) 0.056(4) 0.076(5) 0.007(4) 0.012(3) -0.024(3)
S3 0.0583(16) 0.0519(14) 0.089(2) 0.0122(18) -0.0014(14) 0.0068(17)
S4 0.053(4) 0.049(4) 0.080(5) -0.017(4) 0.021(4) -0.006(3)
S5 0.077(5) 0.025(3) 0.050(4) 0.001(3) 0.020(3) -0.001(3)
S6 0.0583(16) 0.0519(14) 0.089(2) 0.0122(18) -0.0014(14) 0.0068(17)
S7 0.030(3) 0.030(3) 0.053(4) -0.001(3) 0.018(3) -0.003(2)
S8 0.048(4) 0.021(3) 0.084(5) 0.001(3) 0.027(4) -0.006(3)
S9 0.0583(16) 0.0519(14) 0.089(2) 0.0122(18) -0.0014(14) 0.0068(17)
S10 0.045(4) 0.041(4) 0.067(4) -0.003(3) 0.022(3) 0.004(3)
S11 0.050(4) 0.020(3) 0.055(4) 0.005(3) 0.016(3) -0.001(3)
S12 0.0583(16) 0.0519(14) 0.089(2) 0.0122(18) -0.0014(14) 0.0068(17)
S13 0.049(4) 0.032(3) 0.072(4) -0.006(3) 0.011(3) -0.008(3)
S14 0.095(7) 0.072(5) 0.058(4) 0.008(4) 0.035(4) 0.042(5)
S15 0.0583(16) 0.0519(14) 0.089(2) 0.0122(18) -0.0014(14) 0.0068(17)
S16 0.109(7) 0.036(4) 0.082(6) 0.001(4) 0.033(5) -0.019(4)
S17 0.109(7) 0.041(4) 0.077(5) -0.009(4) -0.020(5) 0.015(4)
S18 0.0583(16) 0.0519(14) 0.089(2) 0.0122(18) -0.0014(14) 0.0068(17)
F1 0.033(9) 0.150(18) 0.055(10) 0.019(10) -0.006(7) 0.010(10)
F2 0.078(13) 0.078(12) 0.079(12) 0.010(10) 0.020(10) 0.012(10)
F3 0.092(14) 0.052(10) 0.065(10) 0.011(8) 0.004(9) 0.014(9)
F4 0.048(10) 0.089(13) 0.073(11) -0.006(9) -0.009(8) -0.015(9)
F5 0.094(13) 0.098(13) 0.031(7) -0.011(8) 0.040(8) -0.026(10)
F6 0.125(16) 0.051(10) 0.089(13) 0.039(9) 0.049(11) 0.052(10)
F7 0.061(11) 0.048(10) 0.074(11) -0.009(8) 0.020(8) 0.010(8)
F8 0.064(11) 0.087(13) 0.056(9) -0.013(9) -0.020(8) -0.007(9)
F9 0.075(12) 0.063(10) 0.072(11) -0.001(8) 0.043(9) -0.012(9)
F10 0.127(16) 0.031(8) 0.070(11) 0.010(7) 0.035(10) 0.025(9)
F11 0.083(13) 0.073(11) 0.060(10) -0.018(9) 0.013(9) -0.054(10)
F12 0.081(13) 0.094(13) 0.059(10) -0.017(9) 0.039(9) -0.014(10)
F13 0.045(9) 0.099(13) 0.044(8) 0.001(8) 0.001(7) 0.029(9)
F14 0.074(11) 0.076(11) 0.018(6) -0.009(6) 0.022(6) -0.017(8)
F15 0.062(11) 0.059(11) 0.083(12) 0.006(9) 0.010(9) 0.025(8)
F16 0.056(12) 0.120(17) 0.064(11) -0.019(11) -0.020(9) 0.004(10)
F17 0.022(8) 0.125(15) 0.051(9) 0.014(9) 0.013(7) 0.008(8)
F18 0.15(2) 0.076(14) 0.101(16) -0.013(12) -0.008(15) 0.041(13)
F19 0.101(17) 0.13(2) 0.073(13) 0.027(12) -0.023(11) 0.030(14)
F20 0.052(10) 0.111(14) 0.072(10) -0.005(10) 0.053(8) 0.013(9)
F21 0.15(2) 0.063(13) 0.085(14) -0.010(10) 0.015(13) -0.010(13)
F22 0.039(9) 0.18(2) 0.047(9) 0.029(11) 0.017(7) 0.011(11)
F23 0.029(9) 0.18(2) 0.074(12) -0.002(13) 0.011(8) 0.017(11)
F24 0.33(5) 0.084(18) 0.13(2) -0.016(16) -0.03(3) -0.02(2)
F25 0.052(10) 0.064(11) 0.090(12) -0.018(9) 0.014(9) -0.014(8)
F26 0.075(11) 0.085(11) 0.022(6) 0.008(7) 0.016(7) 0.001(9)
F27 0.025(8) 0.135(16) 0.052(9) 0.020(9) 0.003(6) -0.012(8)
F28 0.16(2) 0.118(19) 0.090(15) 0.014(13) 0.003(15) -0.088(17)
F29 0.074(11) 0.085(12) 0.046(8) -0.022(8) 0.037(8) -0.015(9)
F30 0.061(11) 0.077(12) 0.065(10) 0.008(9) -0.017(8) -0.017(9)
F31 0.26(3) 0.049(11) 0.085(13) 0.030(10) 0.074(16) 0.092(15)
F32 0.113(17) 0.053(11) 0.082(12) -0.002(9) 0.001(11) 0.033(10)
F33 0.22(3) 0.15(2) 0.070(13) 0.000(14) 0.041(16) 0.10(2)
F34 0.095(15) 0.085(15) 0.103(15) -0.005(12) 0.015(12) 0.033(12)
F35 0.087(16) 0.21(3) 0.066(12) 0.006(14) -0.017(11) 0.067(17)
F36 0.18(3) 0.26(4) 0.094(17) 0.03(2) 0.014(18) 0.01(3)
N1 0.034(10) 0.035(10) 0.039(10) 0.010(8) 0.026(8) 0.005(8)
N2 0.041(11) 0.075(14) 0.009(7) 0.009(8) 0.007(7) 0.019(10)
N3 0.058(6) 0.056(5) 0.109(7) -0.016(7) 0.006(5) -0.010(6)
N4 0.051(6) 0.040(5) 0.052(6) -0.003(4) 0.004(5) -0.001(4)
N5 0.051(6) 0.040(5) 0.052(6) -0.003(4) 0.004(5) -0.001(4)
N6 0.058(6) 0.056(5) 0.109(7) -0.016(7) 0.006(5) -0.010(6)
N7 0.010(7) 0.021(8) 0.038(9) -0.008(7) -0.001(7) -0.002(6)
N8 0.021(9) 0.041(10) 0.033(9) -0.002(8) 0.009(7) -0.014(7)
N9 0.058(6) 0.056(5) 0.109(7) -0.016(7) 0.006(5) -0.010(6)
N10 0.051(6) 0.040(5) 0.052(6) -0.003(4) 0.004(5) -0.001(4)
N11 0.051(6) 0.040(5) 0.052(6) -0.003(4) 0.004(5) -0.001(4)
N12 0.058(6) 0.056(5) 0.109(7) -0.016(7) 0.006(5) -0.010(6)
N13 0.016(9) 0.040(10) 0.052(11) -0.002(9) -0.007(8) -0.014(7)
N14 0.038(11) 0.025(9) 0.028(9) 0.008(7) 0.001(8) 0.002(7)
N15 0.058(6) 0.056(5) 0.109(7) -0.016(7) 0.006(5) -0.010(6)
N16 0.051(6) 0.040(5) 0.052(6) -0.003(4) 0.004(5) -0.001(4)
N17 0.051(6) 0.040(5) 0.052(6) -0.003(4) 0.004(5) -0.001(4)
N18 0.058(6) 0.056(5) 0.109(7) -0.016(7) 0.006(5) -0.010(6)
C1 0.046(6) 0.044(6) 0.045(6) -0.001(2) 0.002(2) 0.000(2)
C2 0.058(6) 0.042(5) 0.069(6) -0.010(4) 0.031(5) -0.006(4)
C3 0.058(6) 0.042(5) 0.069(6) -0.010(4) 0.031(5) -0.006(4)
C4 0.033(2) 0.032(2) 0.031(2) 0.0000(19) 0.0013(19) -0.0001(19)
C5 0.058(6) 0.042(5) 0.069(6) -0.010(4) 0.031(5) -0.006(4)
C6 0.058(6) 0.042(5) 0.069(6) -0.010(4) 0.031(5) -0.006(4)
C7 0.096(11) 0.100(11) 0.090(10) -0.003(8) 0.014(8) 0.015(9)
C8 0.096(11) 0.100(11) 0.090(10) -0.003(8) 0.014(8) 0.015(9)
C9 0.096(11) 0.100(11) 0.090(10) -0.003(8) 0.014(8) 0.015(9)
C10 0.035(13) 0.079(17) 0.026(11) 0.021(11) -0.022(10) -0.035(12)
C11 0.058(6) 0.042(5) 0.069(6) -0.010(4) 0.031(5) -0.006(4)
C12 0.058(6) 0.042(5) 0.069(6) -0.010(4) 0.031(5) -0.006(4)
C13 0.033(2) 0.032(2) 0.031(2) 0.0000(19) 0.0013(19) -0.0001(19)
C14 0.058(6) 0.042(5) 0.069(6) -0.010(4) 0.031(5) -0.006(4)
C15 0.058(6) 0.042(5) 0.069(6) -0.010(4) 0.031(5) -0.006(4)
C16 0.096(11) 0.100(11) 0.090(10) -0.003(8) 0.014(8) 0.015(9)
C17 0.096(11) 0.100(11) 0.090(10) -0.003(8) 0.014(8) 0.015(9)
C18 0.096(11) 0.100(11) 0.090(10) -0.003(8) 0.014(8) 0.015(9)
C19 0.044(7) 0.043(7) 0.045(7) -0.006(5) 0.004(5) 0.004(5)
C20 0.041(16) 0.062(18) 0.076(19) 0.022(15) -0.003(14) -0.013(13)
C21 0.063(7) 0.060(7) 0.120(9) -0.009(7) 0.046(7) 0.014(5)
C22 0.063(7) 0.060(7) 0.120(9) -0.009(7) 0.046(7) 0.014(5)
C23 0.033(2) 0.032(2) 0.031(2) 0.0000(19) 0.0013(19) -0.0001(19)
C24 0.063(7) 0.060(7) 0.120(9) -0.009(7) 0.046(7) 0.014(5)
C25 0.063(7) 0.060(7) 0.120(9) -0.009(7) 0.046(7) 0.014(5)
C26 0.075(8) 0.054(7) 0.059(7) -0.004(5) 0.018(6) -0.002(6)
C27 0.075(8) 0.054(7) 0.059(7) -0.004(5) 0.018(6) -0.002(6)
C28 0.075(8) 0.054(7) 0.059(7) -0.004(5) 0.018(6) -0.002(6)
C29 0.026(5) 0.026(5) 0.028(5) 0.001(3) 0.002(3) 0.001(3)
C30 0.063(7) 0.060(7) 0.120(9) -0.009(7) 0.046(7) 0.014(5)
C31 0.063(7) 0.060(7) 0.120(9) -0.009(7) 0.046(7) 0.014(5)
C32 0.033(2) 0.032(2) 0.031(2) 0.0000(19) 0.0013(19) -0.0001(19)
C33 0.063(7) 0.060(7) 0.120(9) -0.009(7) 0.046(7) 0.014(5)
C34 0.063(7) 0.060(7) 0.120(9) -0.009(7) 0.046(7) 0.014(5)
C35 0.075(8) 0.054(7) 0.059(7) -0.004(5) 0.018(6) -0.002(6)
C36 0.075(8) 0.054(7) 0.059(7) -0.004(5) 0.018(6) -0.002(6)
C37 0.075(8) 0.054(7) 0.059(7) -0.004(5) 0.018(6) -0.002(6)
C38 0.049(7) 0.046(7) 0.047(7) 0.002(5) 0.005(5) -0.004(5)
C39 0.070(17) 0.021(10) 0.037(11) 0.006(9) -0.014(11) -0.020(10)
C40 0.027(3) 0.024(3) 0.028(3) 0.002(2) 0.002(2) 0.001(2)
C41 0.027(3) 0.024(3) 0.028(3) 0.002(2) 0.002(2) 0.001(2)
C42 0.033(2) 0.032(2) 0.031(2) 0.0000(19) 0.0013(19) -0.0001(19)
C43 0.027(3) 0.024(3) 0.028(3) 0.002(2) 0.002(2) 0.001(2)
C44 0.027(3) 0.024(3) 0.028(3) 0.002(2) 0.002(2) 0.001(2)
C45 0.060(8) 0.061(8) 0.064(8) 0.003(5) 0.000(5) 0.004(5)
C46 0.054(7) 0.053(7) 0.052(7) -0.002(3) 0.003(3) -0.001(3)
C47 0.08(2) 0.047(16) 0.12(3) 0.057(18) 0.026(19) 0.022(15)
C48 0.028(5) 0.027(5) 0.029(5) 0.000(3) 0.002(3) 0.002(3)
C49 0.019(10) 0.058(14) 0.046(12) 0.028(11) 0.015(9) 0.015(10)
C50 0.083(18) 0.021(10) 0.026(10) 0.004(8) 0.025(11) 0.017(10)
C51 0.039(6) 0.037(6) 0.034(6) 0.000(5) 0.005(5) 0.001(5)
C52 0.050(14) 0.042(13) 0.027(10) -0.004(9) 0.015(10) -0.007(10)
C53 0.08(2) 0.023(12) 0.073(17) -0.006(12) 0.015(15) 0.005(11)
C54 0.040(13) 0.056(14) 0.030(11) -0.015(10) 0.019(10) -0.009(11)
C55 0.051(15) 0.037(13) 0.050(14) -0.005(11) -0.024(12) -0.009(11)
C56 0.062(16) 0.016(10) 0.075(17) -0.021(11) 0.030(13) -0.015(10)
C57 0.029(11) 0.017(9) 0.030(10) 0.005(8) 0.024(9) 0.008(8)
C58 0.025(12) 0.061(15) 0.033(11) 0.005(10) 0.000(9) 0.010(10)
C59 0.039(5) 0.031(4) 0.048(4) 0.004(4) 0.019(4) 0.011(3)
C60 0.039(5) 0.031(4) 0.048(4) 0.004(4) 0.019(4) 0.011(3)
C61 0.035(7) 0.032(6) 0.035(6) -0.003(4) 0.004(5) 0.004(4)
C62 0.039(5) 0.031(4) 0.048(4) 0.004(4) 0.019(4) 0.011(3)
C63 0.039(5) 0.031(4) 0.048(4) 0.004(4) 0.019(4) 0.011(3)
C64 0.14(3) 0.042(17) 0.07(2) 0.008(16) -0.02(2) -0.005(18)
C65 0.060(18) 0.066(18) 0.048(15) -0.004(13) 0.020(13) 0.003(15)
C66 0.068(10) 0.067(9) 0.073(10) 0.001(5) 0.006(5) 0.001(5)
C67 0.055(14) 0.033(11) 0.023(10) 0.004(9) 0.006(9) 0.007(10)
C68 0.039(5) 0.031(4) 0.048(4) 0.004(4) 0.019(4) 0.011(3)
C69 0.039(5) 0.031(4) 0.048(4) 0.004(4) 0.019(4) 0.011(3)
C70 0.038(6) 0.036(6) 0.037(6) -0.001(3) 0.004(3) 0.002(3)
C71 0.039(5) 0.031(4) 0.048(4) 0.004(4) 0.019(4) 0.011(3)
C72 0.039(5) 0.031(4) 0.048(4) 0.004(4) 0.019(4) 0.011(3)
C73 0.060(16) 0.011(9) 0.066(15) 0.004(10) 0.011(12) 0.015(9)
C74 0.030(13) 0.042(13) 0.076(17) 0.008(12) 0.017(12) 0.010(10)
C75 0.082(18) 0.021(11) 0.031(11) -0.009(9) 0.023(11) 0.013(11)
C76 0.024(11) 0.025(10) 0.036(11) -0.012(9) 0.002(9) -0.014(8)
C77 0.023(5) 0.026(5) 0.025(5) -0.002(3) 0.003(3) 0.000(3)
C78 0.031(4) 0.041(4) 0.035(4) 0.006(3) -0.003(3) -0.001(3)
C79 0.031(4) 0.041(4) 0.035(4) 0.006(3) -0.003(3) -0.001(3)
C80 0.024(12) 0.060(15) 0.038(12) -0.019(11) -0.006(9) 0.022(10)
C81 0.031(4) 0.041(4) 0.035(4) 0.006(3) -0.003(3) -0.001(3)
C82 0.031(4) 0.041(4) 0.035(4) 0.006(3) -0.003(3) -0.001(3)
C83 0.042(15) 0.11(2) 0.031(13) 0.004(14) -0.011(11) -0.006(15)
C84 0.026(12) 0.11(2) 0.030(12) -0.016(13) 0.007(10) 0.019(13)
C85 0.056(7) 0.056(7) 0.059(7) -0.001(3) 0.003(3) -0.002(3)
C86 0.028(5) 0.030(5) 0.028(5) 0.000(3) 0.004(3) 0.001(3)
C87 0.031(4) 0.041(4) 0.035(4) 0.006(3) -0.003(3) -0.001(3)
C88 0.031(4) 0.041(4) 0.035(4) 0.006(3) -0.003(3) -0.001(3)
C89 0.035(6) 0.036(6) 0.035(6) -0.001(3) 0.002(3) 0.000(3)
C90 0.031(4) 0.041(4) 0.035(4) 0.006(3) -0.003(3) -0.001(3)
C91 0.031(4) 0.041(4) 0.035(4) 0.006(3) -0.003(3) -0.001(3)
C92 0.043(6) 0.045(6) 0.045(6) -0.002(3) 0.002(3) 0.000(3)
C93 0.052(8) 0.055(8) 0.054(8) -0.002(5) 0.001(5) 0.002(5)
C94 0.026(13) 0.059(17) 0.11(2) 0.003(16) 0.002(14) -0.022(12)
C95 0.031(4) 0.041(4) 0.035(4) 0.006(3) -0.003(3) -0.001(3)
C96 0.077(18) 0.039(13) 0.033(11) 0.030(10) -0.015(11) -0.023(12)
C97 0.087(8) 0.056(6) 0.061(6) -0.009(5) 0.034(6) 0.012(5)
C98 0.087(8) 0.056(6) 0.061(6) -0.009(5) 0.034(6) 0.012(5)
C99 0.037(6) 0.037(6) 0.037(6) 0.001(3) 0.003(3) -0.002(3)
C100 0.087(8) 0.056(6) 0.061(6) -0.009(5) 0.034(6) 0.012(5)
C101 0.087(8) 0.056(6) 0.061(6) -0.009(5) 0.034(6) 0.012(5)
C102 0.091(10) 0.063(8) 0.080(9) -0.018(7) 0.034(7) -0.004(7)
C103 0.091(10) 0.063(8) 0.080(9) -0.018(7) 0.034(7) -0.004(7)
C104 0.091(10) 0.063(8) 0.080(9) -0.018(7) 0.034(7) -0.004(7)
C105 0.064(8) 0.064(8) 0.064(8) -0.004(5) 0.000(5) -0.002(5)
C106 0.087(8) 0.056(6) 0.061(6) -0.009(5) 0.034(6) 0.012(5)
C107 0.087(8) 0.056(6) 0.061(6) -0.009(5) 0.034(6) 0.012(5)
C108 0.058(17) 0.09(2) 0.043(14) -0.013(14) -0.035(13) 0.001(15)
C109 0.087(8) 0.056(6) 0.061(6) -0.009(5) 0.034(6) 0.012(5)
C110 0.087(8) 0.056(6) 0.061(6) -0.009(5) 0.034(6) 0.012(5)
C111 0.091(10) 0.063(8) 0.080(9) -0.018(7) 0.034(7) -0.004(7)
C112 0.091(10) 0.063(8) 0.080(9) -0.018(7) 0.034(7) -0.004(7)
C113 0.091(10) 0.063(8) 0.080(9) -0.018(7) 0.034(7) -0.004(7)
C114 0.027(6) 0.031(6) 0.034(6) -0.009(4) -0.001(4) 0.013(4)

loop_
_geom_bond_atom_site_label_1
_geom_bond_atom_site_label_2
_geom_bond_distance
_geom_bond_site_symmetry_2
_geom_bond_publ_flag
Hg1 S2 2.336(7) . ?
Hg1 S1 2.340(7) . ?
Hg1 S3 2.801(8) . ?
Hg2 S4 2.318(8) . ?
Hg2 S5 2.352(7) . ?
Hg2 S6 2.797(8) . ?
Hg3 S8 2.352(7) . ?
Hg3 S7 2.368(6) . ?
Hg3 S9 2.823(8) . ?
Hg4 S10 2.341(7) . ?
Hg4 S11 2.367(7) . ?
Hg4 S12 2.811(8) . ?
Hg5 S14 2.321(9) . ?
Hg5 S13 2.330(7) . ?
Hg5 S15 2.809(8) . ?
Hg6 S17 2.291(10) . ?
Hg6 S16 2.398(9) . ?
Hg6 S18 2.837(7) . ?
P1 F5 1.535(15) . ?
P1 F6 1.542(15) . ?
P1 F1 1.568(16) . ?
P1 F2 1.599(19) . ?
P1 F4 1.608(16) . ?
P1 F3 1.644(17) . ?
P2 F10 1.513(15) . ?
P2 F8 1.519(14) . ?
P2 F12 1.518(16) . ?
P2 F11 1.577(16) . ?
P2 F9 1.579(15) . ?
P2 F7 1.607(16) . ?
P3 F17 1.568(15) . ?
P3 F15 1.577(16) . ?
P3 F16 1.595(16) . ?
P3 F13 1.626(15) . ?
P3 F18 1.66(2) . ?
P3 F14 1.702(14) . ?
P4 F21 1.58(2) . ?
P4 F19 1.574(18) . ?
P4 F23 1.605(17) . ?
P4 F20 1.622(13) . ?
P4 F24 1.61(3) . ?
P4 F22 1.634(16) . ?
P5 F30 1.572(15) . ?
P5 F25 1.597(17) . ?
P5 F29 1.609(14) . ?
P5 F26 1.633(14) . ?
P5 F28 1.63(2) . ?
P5 F27 1.672(14) . ?
P6 F36 1.44(3) . ?
P6 F31 1.528(15) . ?
P6 F35 1.59(2) . ?
P6 F33 1.61(3) . ?
P6 F34 1.61(2) . ?
P6 F32 1.641(19) . ?
S1 C1 1.76(2) . ?
S2 C10 1.79(3) . ?
S3 C19 1.65(3) . ?
S4 C20 1.76(3) . ?
S5 C29 1.79(2) . ?
S6 C38 1.58(3) . ?
S7 C39 1.78(2) . ?
S8 C48 1.75(2) . ?
S9 C57 1.64(2) . ?
S10 C58 1.76(3) . ?
S11 C67 1.75(2) . ?
S12 C76 1.64(2) . ?
S13 C77 1.760(19) . ?
S14 C86 1.83(2) . ?
S15 C95 1.594(9) . ?
S16 C96 1.70(2) . ?
S17 C105 1.69(3) . ?
S18 C114 1.643(9) . ?
N1 C7 1.40(3) . ?
N1 C4 1.44(2) . ?
N1 C8 1.53(3) . ?
N1 C9 1.53(4) . ?
N2 C16 1.41(4) . ?
N2 C17 1.47(3) . ?
N2 C13 1.54(2) . ?
N2 C18 1.63(3) . ?
N3 C19 1.14(3) . ?
N4 C23 1.44(2) . ?
N4 C27 1.49(3) . ?
N4 C28 1.56(3) . ?
N4 C26 1.55(2) . ?
N5 C37 1.45(3) . ?
N5 C36 1.47(3) . ?
N5 C32 1.49(2) . ?
N5 C35 1.52(2) . ?
N6 C38 1.18(3) . ?
N7 C47 1.50(3) . ?
N7 C42 1.50(2) . ?
N7 C46 1.53(2) . ?
N7 C45 1.54(3) . ?
N8 C54 1.468(19) . ?
N8 C56 1.47(2) . ?
N8 C55 1.52(2) . ?
N8 C51 1.53(2) . ?
N9 C57 1.15(3) . ?
N10 C61 1.41(2) . ?
N10 C64 1.49(3) . ?
N10 C65 1.49(3) . ?
N10 C66 1.50(3) . ?
N11 C74 1.45(2) . ?
N11 C73 1.44(2) . ?
N11 C70 1.53(2) . ?
N11 C75 1.55(2) . ?
N12 C76 1.22(3) . ?
N13 C83 1.52(2) . ?
N13 C80 1.53(2) . ?
N13 C84 1.53(2) . ?
N13 C85 1.54(3) . ?
N14 C94 1.37(3) . ?
N14 C93 1.47(2) . ?
N14 C92 1.50(2) . ?
N14 C89 1.61(2) . ?
N16 C103 1.38(3) . ?
N16 C104 1.45(3) . ?
N16 C99 1.54(2) . ?
N16 C102 1.67(3) . ?
N17 C108 1.45(3) . ?
N17 C113 1.52(3) . ?
N17 C112 1.55(3) . ?
N17 C111 1.56(3) . ?
C1 C6 1.40(3) . ?
C1 C2 1.45(3) . ?
C2 C3 1.57(3) . ?
C2 H2 0.9500 . ?
C3 C4 1.37(3) . ?
C3 H3 0.9500 . ?
C4 C5 1.38(3) . ?
C5 C6 1.36(3) . ?
C5 H5 0.9500 . ?
C6 H6 0.9500 . ?
C7 H7A 0.9800 . ?
C7 H7B 0.9800 . ?
C7 H7C 0.9800 . ?
C8 H8A 0.9800 . ?
C8 H8B 0.9800 . ?
C8 H8C 0.9800 . ?
C9 H9A 0.9800 . ?
C9 H9B 0.9800 . ?
C9 H9C 0.9800 . ?
C10 C11 1.40(3) . ?
C10 C15 1.48(3) . ?
C11 C12 1.40(3) . ?
C11 H11 0.9500 . ?
C12 C13 1.31(3) . ?
C12 H12 0.9500 . ?
C13 C14 1.48(3) . ?
C14 C15 1.43(3) . ?
C14 H14 0.9500 . ?
C15 H15 0.9500 . ?
C16 H16A 0.9800 . ?
C16 H16B 0.9800 . ?
C16 H16C 0.9800 . ?
C17 H17A 0.9800 . ?
C17 H17B 0.9800 . ?
C17 H17C 0.9800 . ?
C18 H18A 0.9800 . ?
C18 H18B 0.9800 . ?
C18 H18C 0.9800 . ?
C20 C21 1.39(4) . ?
C20 C25 1.43(4) . ?
C21 C22 1.27(4) . ?
C21 H21 0.9500 . ?
C22 C23 1.45(3) . ?
C22 H22 0.9500 . ?
C23 C24 1.33(4) . ?
C24 C25 1.21(4) . ?
C24 H24 0.9500 . ?
C25 H25 0.9500 . ?
C26 H26A 0.9800 . ?
C26 H26B 0.9800 . ?
C26 H26C 0.9800 . ?
C27 H27A 0.9800 . ?
C27 H27B 0.9800 . ?
C27 H27C 0.9800 . ?
C28 H28A 0.9800 . ?
C28 H28B 0.9800 . ?
C28 H28C 0.9800 . ?
C29 C34 1.31(3) . ?
C29 C30 1.50(3) . ?
C30 H30 0.9500 . ?
C31 C32 1.25(3) . ?
C31 H31 0.9500 . ?
C32 C33 1.37(4) . ?
C33 C34 1.41(4) . ?
C33 H33 0.9500 . ?
C34 H34 0.9500 . ?
C35 H35A 0.9800 . ?
C35 H35B 0.9800 . ?
C35 H35C 0.9800 . ?
C36 H36A 0.9800 . ?
C36 H36B 0.9800 . ?
C36 H36C 0.9800 . ?
C37 H37A 0.9800 . ?
C37 H37B 0.9800 . ?
C37 H37C 0.9800 . ?
C39 C44 1.24(3) . ?
C39 C40 1.43(3) . ?
C40 C41 1.41(3) . ?
C40 H40 0.9500 . ?
C41 C42 1.33(3) . ?
C41 H41 0.9500 . ?
C42 C43 1.45(3) . ?
C43 C44 1.37(3) . ?
C43 H43 0.9500 . ?
C44 H44 0.9500 . ?
C45 H45A 0.9800 . ?
C45 H45B 0.9800 . ?
C45 H45C 0.9800 . ?
C46 H46A 0.9800 . ?
C46 H46B 0.9800 . ?
C46 H46C 0.9800 . ?
C47 H47A 0.9800 . ?
C47 H47B 0.9800 . ?
C47 H47C 0.9800 . ?
C48 C53 1.32(3) . ?
C48 C49 1.36(3) . ?
C49 C50 1.42(3) . ?
C49 H49 0.9500 . ?
C50 C51 1.36(2) . ?
C50 H50 0.9500 . ?
C51 C52 1.33(3) . ?
C52 C53 1.49(3) . ?
C52 H52 0.9500 . ?
C53 H53 0.9500 . ?
C54 H54A 0.9800 . ?
C54 H54B 0.9800 . ?
C54 H54C 0.9800 . ?
C55 H55A 0.9800 . ?
C55 H55B 0.9800 . ?
C55 H55C 0.9800 . ?
C56 H56A 0.9800 . ?
C56 H56B 0.9800 . ?
C56 H56C 0.9800 . ?
C58 C59 1.36(3) . ?
C58 C63 1.47(3) . ?
C59 C60 1.40(3) . ?
C59 H59 0.9500 . ?
C60 C61 1.45(3) . ?
C60 H60 0.9500 . ?
C61 C62 1.41(3) . ?
C62 C63 1.39(3) . ?
C62 H62 0.9500 . ?
C63 H63 0.9500 . ?
C64 H64A 0.9800 . ?
C64 H64B 0.9800 . ?
C64 H64C 0.9800 . ?
C65 H65A 0.9800 . ?
C65 H65B 0.9800 . ?
C65 H65C 0.9800 . ?
C66 H66A 0.9800 . ?
C66 H66B 0.9800 . ?
C66 H66C 0.9800 . ?
C67 C72 1.40(3) . ?
C67 C68 1.43(3) . ?
C68 C69 1.42(3) . ?
C68 H68 0.9500 . ?
C69 C70 1.28(3) . ?
C69 H69 0.9500 . ?
C70 C71 1.29(3) . ?
C71 C72 1.46(3) . ?
C71 H71 0.9500 . ?
C72 H72 0.9500 . ?
C73 H73A 0.9800 . ?
C73 H73B 0.9800 . ?
C73 H73C 0.9800 . ?
C74 H74A 0.9800 . ?
C74 H74B 0.9800 . ?
C74 H74C 0.9800 . ?
C75 H75A 0.9800 . ?
C75 H75B 0.9800 . ?
C75 H75C 0.9800 . ?
C77 C82 1.38(3) . ?
C77 C78 1.43(3) . ?
C78 C79 1.30(3) . ?
C78 H78 0.9500 . ?
C79 C80 1.42(3) . ?
C79 H79 0.9500 . ?
C80 C81 1.34(3) . ?
C81 C82 1.38(3) . ?
C81 H81 0.9500 . ?
C82 H82 0.9500 . ?
C83 H83A 0.9800 . ?
C83 H83B 0.9800 . ?
C83 H83C 0.9800 . ?
C84 H84A 0.9800 . ?
C84 H84B 0.9800 . ?
C84 H84C 0.9800 . ?
C85 H85A 0.9800 . ?
C85 H85B 0.9800 . ?
C85 H85C 0.9800 . ?
C86 C87 1.36(3) . ?
C86 C91 1.41(3) . ?
C87 C88 1.34(3) . ?
C87 H87 0.9500 . ?
C88 C89 1.46(3) . ?
C88 H88 0.9500 . ?
C89 C90 1.38(3) . ?
C90 C91 1.35(3) . ?
C90 H90 0.9500 . ?
C91 H91 0.9500 . ?
C92 H92A 0.9800 . ?
C92 H92B 0.9800 . ?
C92 H92C 0.9800 . ?
C93 H93A 0.9800 . ?
C93 H93B 0.9800 . ?
C93 H93C 0.9800 . ?
C94 H94A 0.9800 . ?
C94 H94B 0.9800 . ?
C94 H94C 0.9800 . ?
C96 C101 1.40(4) . ?
C96 C97 1.40(3) . ?
C97 C98 1.33(4) . ?
C97 H97 0.9500 . ?
C98 C99 1.41(3) . ?
C98 H98 0.9500 . ?
C99 C100 1.30(3) . ?
C100 C101 1.40(4) . ?
C100 H100 0.9500 . ?
C101 H101 0.9500 . ?
C102 H10A 0.9800 . ?
C102 H10B 0.9800 . ?
C102 H10C 0.9800 . ?
C103 H10D 0.9800 . ?
C103 H10E 0.9800 . ?
C103 H10F 0.9800 . ?
C104 H10G 0.9800 . ?
C104 H10H 0.9800 . ?
C104 H10I 0.9800 . ?
C105 C106 1.25(4) . ?
C105 C110 1.47(4) . ?
C106 C107 1.43(4) . ?
C106 H106 0.9500 . ?
C107 C108 1.51(4) . ?
C107 H107 0.9500 . ?
C108 C109 1.33(4) . ?
C109 C110 1.35(4) . ?
C109 H109 0.9500 . ?
C110 H110 0.9500 . ?
C111 H11A 0.9800 . ?
C111 H11B 0.9800 . ?
C111 H11C 0.9800 . ?
C112 H11D 0.9800 . ?
C112 H11E 0.9800 . ?
C112 H11F 0.9800 . ?
C113 H11G 0.9800 . ?
C113 H11H 0.9800 . ?
C113 H11I 0.9800 . ?
